data_1520128
loop_
_publ_author_name
'Wu, Jianfeng'
'Zhao, Lang'
'Zhang, Peng'
'Zhang, Li'
'Guo, Mei'
'Tang, Jinkui'

_publ_section_title
;
 Linear 3d-4f compounds: synthesis, structure, and determination of the
 d-f magnetic interaction.
;
_journal_issue 26
_journal_name_full 'Dalton transactions (Cambridge, England : 2003)'
_journal_page_first 11935
_journal_page_last 11942
_journal_paper_doi 10.1039/c5dt01382h
_journal_volume 44
_journal_year 2015
_chemical_formula_moiety 'C74 H66 Cu2 Gd2 N4 O24'
_chemical_formula_sum 'C74 H66 Cu2 Gd2 N4 O24'
_chemical_formula_weight 1836.88
_space_group_crystal_system monoclinic
_space_group_IT_number 15
_space_group_name_Hall '-C 2yc'
_space_group_name_H-M_alt 'C 1 2/c 1'
_symmetry_space_group_name_Hall '-C 2yc'
_symmetry_space_group_name_H-M 'C 1 2/c 1'
_atom_sites_solution_hydrogens geom
_audit_creation_method SHELXL-2014/7
_audit_update_record
;
2015-05-06 deposited with the CCDC.
2015-05-29 downloaded from the CCDC.
;
_cell_angle_alpha 90
_cell_angle_beta 119.671(14)
_cell_angle_gamma 90
_cell_formula_units_Z 4
_cell_length_a 23.668(18)
_cell_length_b 16.575(13)
_cell_length_c 23.13(2)
_cell_measurement_reflns_used 4644
_cell_measurement_temperature 296(2)
_cell_measurement_theta_max 23.46
_cell_measurement_theta_min 2.46
_cell_volume 7884(11)
_computing_cell_refinement 'Bruker SMART'
_computing_data_collection 'Bruker SMART'
_computing_data_reduction 'Bruker SAINT'
_computing_molecular_graphics 'SHELXL-2014/7 (Sheldrick, 2014)'
_computing_structure_refinement 'SHELXL-2014/7 (Sheldrick, 2014)'
_computing_structure_solution 'SHELXL-2014/7 (Sheldrick, 2014)'
_diffrn_ambient_temperature 296(2)
_diffrn_measured_fraction_theta_full 1.000
_diffrn_measured_fraction_theta_max 1.000
_diffrn_measurement_device_type 'CCD area detector'
_diffrn_measurement_method 'phi and omega scans'
_diffrn_radiation_type MoK\a
_diffrn_radiation_wavelength 0.71073
_diffrn_reflns_av_R_equivalents 0.0830
_diffrn_reflns_av_unetI/netI 0.0907
_diffrn_reflns_laue_measured_fraction_full 1.000
_diffrn_reflns_laue_measured_fraction_max 1.000
_diffrn_reflns_limit_h_max 28
_diffrn_reflns_limit_h_min -17
_diffrn_reflns_limit_k_max 19
_diffrn_reflns_limit_k_min -19
_diffrn_reflns_limit_l_max 26
_diffrn_reflns_limit_l_min -27
_diffrn_reflns_number 22086
_diffrn_reflns_point_group_measured_fraction_full 1.000
_diffrn_reflns_point_group_measured_fraction_max 1.000
_diffrn_reflns_theta_full 25.000
_diffrn_reflns_theta_max 25.000
_diffrn_reflns_theta_min 1.588
_exptl_absorpt_coefficient_mu 2.268
_exptl_absorpt_correction_T_max 0.621
_exptl_absorpt_correction_T_min 0.599
_exptl_absorpt_correction_type multi-scan
_exptl_absorpt_process_details (sadabs;bruker,2000)
_exptl_crystal_colour green
_exptl_crystal_density_diffrn 1.547
_exptl_crystal_description block
_exptl_crystal_F_000 3664
_exptl_crystal_size_max 0.23
_exptl_crystal_size_mid 0.22
_exptl_crystal_size_min 0.21
_refine_diff_density_max 1.509
_refine_diff_density_min -1.844
_refine_diff_density_rms 0.165
_refine_ls_extinction_coef 0.00027(8)
_refine_ls_extinction_expression Fc^*^=kFc[1+0.001xFc^2^\l^3^/sin(2\q)]^-1/4^
_refine_ls_extinction_method 'SHELXL-2014/7 (Sheldrick 2014'
_refine_ls_goodness_of_fit_ref 1.011
_refine_ls_hydrogen_treatment constr
_refine_ls_matrix_type full
_refine_ls_number_parameters 445
_refine_ls_number_reflns 6938
_refine_ls_number_restraints 224
_refine_ls_restrained_S_all 1.043
_refine_ls_R_factor_all 0.1573
_refine_ls_R_factor_gt 0.0833
_refine_ls_shift/su_max 0.000
_refine_ls_shift/su_mean 0.000
_refine_ls_structure_factor_coef Fsqd
_refine_ls_weighting_details 'w=1/[\s^2^(Fo^2^)+(0.1543P)^2^+99.4973P] where P=(Fo^2^+2Fc^2^)/3'
_refine_ls_weighting_scheme calc
_refine_ls_wR_factor_gt 0.2256
_refine_ls_wR_factor_ref 0.2959
_reflns_Friedel_coverage 0.000
_reflns_number_gt 3644
_reflns_number_total 6938
_reflns_threshold_expression 'I > 2\s(I)'
_cod_data_source_file c5dt01382h2.cif
_cod_data_source_block Gd2Cu2
_cod_depositor_comments 'Adding full bibliography for 1520123--1520137.cif.'
_cod_original_cell_volume 7885(12)
_cod_database_code 1520128
_audit_block_doi 10.5517/cc14htbs
_shelx_shelxl_version_number 2014/7
_shelx_space_group_comment
;
The symmetry employed for this shelxl refinement is uniquely defined
by the following loop, which should always be used as a source of
symmetry information in preference to the above space-group names.
They are only intended as comments.
;

loop_
_space_group_symop_operation_xyz
'x, y, z'
'-x, y, -z+1/2'
'x+1/2, y+1/2, z'
'-x+1/2, y+1/2, -z+1/2'
'-x, -y, -z'
'x, -y, z-1/2'
'-x+1/2, -y+1/2, -z'
'x+1/2, -y+1/2, z-1/2'

loop_
_atom_site_label
_atom_site_type_symbol
_atom_site_fract_x
_atom_site_fract_y
_atom_site_fract_z
_atom_site_U_iso_or_equiv
_atom_site_adp_type
_atom_site_occupancy
_atom_site_site_symmetry_order
_atom_site_calc_flag
_atom_site_refinement_flags_posn
_atom_site_refinement_flags_adp
C1 C 0.2814(9) 0.4745(14) 0.7130(11) 0.116(7) Uani 1 1 d . U
H1A H 0.2901 0.4181 0.7225 0.174 Uiso 1 1 calc R U
H1B H 0.3206 0.5048 0.7389 0.174 Uiso 1 1 calc R U
H1C H 0.2658 0.4838 0.6665 0.174 Uiso 1 1 calc R U
C2 C 0.1727(4) 0.4694(7) 0.6912(6) 0.081(4) Uani 1 1 d G U
C3 C 0.1552(6) 0.4166(9) 0.6383(7) 0.129(7) Uani 1 1 d G U
H3 H 0.1851 0.4030 0.6250 0.155 Uiso 1 1 calc R U
C4 C 0.0929(7) 0.3841(8) 0.6054(6) 0.145(8) Uani 1 1 d G U
H4 H 0.0811 0.3487 0.5700 0.174 Uiso 1 1 calc R U
C5 C 0.0481(5) 0.4044(8) 0.6254(6) 0.122(7) Uani 1 1 d G U
H5 H 0.0065 0.3826 0.6034 0.147 Uiso 1 1 calc R U
C6 C 0.0657(4) 0.4572(7) 0.6783(6) 0.084(5) Uani 1 1 d G .
C7 C 0.1280(5) 0.4897(6) 0.7112(5) 0.060(3) Uani 1 1 d G .
C8 C 0.0191(6) 0.4701(9) 0.7006(8) 0.070(4) Uani 1 1 d . .
H8 H -0.0171 0.4364 0.6840 0.085 Uiso 1 1 calc R U
C9 C 0.3516(7) 0.7276(13) 0.9549(9) 0.136(8) Uani 1 1 d D U
H9A H 0.3678 0.7623 0.9332 0.204 Uiso 1 1 calc R U
H9B H 0.3777 0.6797 0.9700 0.204 Uiso 1 1 calc R U
H9C H 0.3535 0.7553 0.9923 0.204 Uiso 1 1 calc R U
C10 C 0.2425(10) 0.7552(11) 0.9061(8) 0.084(5) Uani 1 1 d . U
C11 C 0.2513(12) 0.8244(13) 0.9454(10) 0.114(6) Uani 1 1 d . U
H11 H 0.2933 0.8394 0.9768 0.137 Uiso 1 1 calc R U
C12 C 0.2026(12) 0.8680(13) 0.9393(10) 0.114(6) Uani 1 1 d . U
H12 H 0.2115 0.9143 0.9650 0.137 Uiso 1 1 calc R U
C13 C 0.1388(12) 0.8481(13) 0.8964(10) 0.122(8) Uani 1 1 d . .
H13 H 0.1054 0.8798 0.8940 0.146 Uiso 1 1 calc R U
C14 C 0.1246(10) 0.7784(10) 0.8556(7) 0.084(5) Uani 1 1 d . .
C15 C 0.1755(8) 0.7345(11) 0.8600(7) 0.074(4) Uani 1 1 d . .
C16 C 0.0567(8) 0.7622(9) 0.8095(7) 0.075(4) Uani 1 1 d . .
H16 H 0.0269 0.8012 0.8060 0.090 Uiso 1 1 calc R U
C17 C 0.1700(7) 0.5227(9) 0.9152(6) 0.059(3) Uani 1 1 d . .
C18 C 0.1767(7) 0.4686(9) 0.9705(7) 0.063(4) Uani 1 1 d . .
C19 C 0.1292(9) 0.4645(11) 0.9880(9) 0.091(5) Uani 1 1 d . U
H19 H 0.0912 0.4938 0.9634 0.109 Uiso 1 1 calc R U
C20 C 0.1357(13) 0.4178(15) 1.0415(13) 0.134(8) Uani 1 1 d . U
H20 H 0.1056 0.4194 1.0561 0.161 Uiso 1 1 calc R U
C21 C 0.1906(13) 0.3689(15) 1.0711(13) 0.133(8) Uani 1 1 d . U
H21 H 0.1952 0.3333 1.1042 0.160 Uiso 1 1 calc R U
C22 C 0.2366(11) 0.3704(13) 1.0545(11) 0.113(6) Uani 1 1 d . U
H22 H 0.2732 0.3377 1.0768 0.136 Uiso 1 1 calc R U
C23 C 0.2300(8) 0.4219(9) 1.0028(8) 0.075(4) Uani 1 1 d . .
H23 H 0.2624 0.4235 0.9911 0.090 Uiso 1 1 calc R U
C24 C 0.3504(9) 0.4783(13) 0.9282(9) 0.096(5) Uani 1 1 d D U
C25 C 0.3969(7) 0.4199(10) 0.9782(7) 0.102(6) Uani 1 1 d DG U
C26 C 0.4552(9) 0.4496(9) 1.0295(9) 0.166(10) Uani 1 1 d G U
H26 H 0.4646 0.5044 1.0314 0.200 Uiso 1 1 calc R U
C27 C 0.4995(7) 0.3975(13) 1.0778(7) 0.145(9) Uani 1 1 d G U
H27 H 0.5385 0.4174 1.1120 0.174 Uiso 1 1 calc R U
C28 C 0.4854(9) 0.3157(12) 1.0748(8) 0.177(11) Uani 1 1 d G U
H28 H 0.5150 0.2809 1.1072 0.213 Uiso 1 1 calc R U
C29 C 0.4271(10) 0.2860(8) 1.0236(10) 0.184(12) Uani 1 1 d G U
H29 H 0.4177 0.2313 1.0217 0.221 Uiso 1 1 calc R U
C30 C 0.3829(7) 0.3381(11) 0.9753(8) 0.147(9) Uani 1 1 d G U
H30 H 0.3438 0.3182 0.9411 0.176 Uiso 1 1 calc R U
C31 C 0.3067(10) 0.6730(11) 0.7733(9) 0.090(5) Uani 1 1 d . U
C32 C 0.3315(6) 0.7221(7) 0.7350(5) 0.085(5) Uani 1 1 d G U
C33 C 0.2998(5) 0.7906(8) 0.6987(6) 0.097(5) Uani 1 1 d G U
H33 H 0.2636 0.8103 0.6998 0.116 Uiso 1 1 calc R U
C34 C 0.3224(7) 0.8297(7) 0.6610(6) 0.126(7) Uani 1 1 d G U
H34 H 0.3013 0.8755 0.6367 0.151 Uiso 1 1 calc R U
C35 C 0.3767(7) 0.8002(9) 0.6594(6) 0.113(6) Uani 1 1 d G U
H35 H 0.3918 0.8263 0.6341 0.136 Uiso 1 1 calc R U
C36 C 0.4083(6) 0.7317(9) 0.6957(7) 0.129(7) Uani 1 1 d G U
H36 H 0.4446 0.7120 0.6947 0.155 Uiso 1 1 calc R U
C37 C 0.3857(6) 0.6926(7) 0.7335(6) 0.109(6) Uani 1 1 d G U
H37 H 0.4069 0.6468 0.7577 0.131 Uiso 1 1 calc R U
Cu1 Cu 0.09172(8) 0.60600(10) 0.78155(8) 0.0560(5) Uani 1 1 d . .
Gd1 Gd 0.25432(3) 0.58264(6) 0.83743(3) 0.0775(4) Uani 1 1 d . U
N1 N 0.0246(4) 0.5244(6) 0.7413(5) 0.049(2) Uani 1 1 d . .
N2 N 0.0335(5) 0.6983(6) 0.7725(5) 0.058(3) Uani 1 1 d . .
O1 O 0.2332(5) 0.4998(7) 0.7293(5) 0.086(3) Uani 1 1 d . U
O2 O 0.1484(4) 0.5383(6) 0.7623(4) 0.062(2) Uani 1 1 d . .
O3 O 0.2860(5) 0.7063(8) 0.9094(5) 0.097(4) Uani 1 1 d D U
O4 O 0.1678(4) 0.6721(6) 0.8218(4) 0.071(3) Uani 1 1 d . .
O5 O 0.1158(5) 0.5570(6) 0.8808(4) 0.068(3) Uani 1 1 d . .
O6 O 0.2184(5) 0.5312(6) 0.9085(4) 0.070(3) Uani 1 1 d . U
O7 O 0.3067(6) 0.4492(8) 0.8701(6) 0.098(4) Uani 1 1 d . U
O8 O 0.3511(6) 0.5494(9) 0.9395(6) 0.103(4) Uani 1 1 d . U
O9 O 0.2492(6) 0.6892(8) 0.7601(5) 0.093(3) Uani 1 1 d . U
O10 O 0.3401(6) 0.6194(8) 0.8138(6) 0.100(4) Uani 1 1 d . U
O11 O 0.1360(13) 0.7856(16) 0.6766(11) 0.238(11) Uani 1 1 d . U
O12 O 0.0204(17) 0.3366(19) 0.1192(17) 0.302(14) Uani 1 1 d . U

loop_
_atom_site_aniso_label
_atom_site_aniso_U_11
_atom_site_aniso_U_22
_atom_site_aniso_U_33
_atom_site_aniso_U_23
_atom_site_aniso_U_13
_atom_site_aniso_U_12
C1 0.080(11) 0.163(15) 0.133(13) 0.000(12) 0.075(10) 0.012(10)
C2 0.071(8) 0.101(9) 0.079(8) -0.014(7) 0.042(6) 0.000(7)
C3 0.115(10) 0.155(12) 0.135(11) -0.036(8) 0.076(9) 0.002(8)
C4 0.131(12) 0.163(12) 0.149(12) -0.051(9) 0.075(9) 0.009(8)
C5 0.108(10) 0.133(11) 0.131(11) -0.049(8) 0.063(8) -0.001(8)
C6 0.056(9) 0.096(12) 0.095(12) -0.042(10) 0.034(9) -0.003(8)
C7 0.054(8) 0.069(9) 0.062(8) 0.002(7) 0.031(7) 0.004(7)
C8 0.040(8) 0.066(10) 0.092(11) -0.022(9) 0.023(8) -0.003(7)
C9 0.080(11) 0.133(14) 0.115(13) 0.024(11) -0.014(9) -0.056(10)
C10 0.099(9) 0.075(8) 0.060(7) 0.002(6) 0.027(6) -0.038(7)
C11 0.124(10) 0.114(10) 0.093(9) -0.002(8) 0.044(8) -0.031(8)
C12 0.131(10) 0.098(9) 0.097(9) -0.022(8) 0.044(8) -0.037(8)
C13 0.15(2) 0.109(16) 0.098(14) -0.035(13) 0.056(15) -0.049(15)
C14 0.125(16) 0.067(11) 0.053(9) -0.018(8) 0.038(10) -0.051(11)
C15 0.081(11) 0.086(12) 0.048(8) -0.015(8) 0.027(8) -0.042(9)
C16 0.100(12) 0.063(10) 0.078(10) -0.011(8) 0.055(10) -0.002(9)
C17 0.055(9) 0.070(9) 0.038(7) -0.002(6) 0.012(7) -0.004(7)
C18 0.062(9) 0.075(10) 0.056(8) 0.019(7) 0.032(7) -0.001(7)
C19 0.088(8) 0.112(9) 0.088(8) 0.031(7) 0.055(7) 0.011(7)
C20 0.133(11) 0.158(12) 0.133(11) 0.037(8) 0.082(9) -0.007(8)
C21 0.132(11) 0.136(11) 0.139(11) 0.029(8) 0.071(9) 0.003(8)
C22 0.108(10) 0.113(10) 0.117(10) 0.019(8) 0.055(8) -0.002(8)
C23 0.064(10) 0.079(11) 0.071(9) 0.005(8) 0.025(8) -0.003(8)
C24 0.087(9) 0.126(10) 0.089(9) 0.014(8) 0.054(7) 0.006(8)
C25 0.087(9) 0.135(10) 0.092(9) 0.010(8) 0.051(7) 0.004(7)
C26 0.158(13) 0.179(14) 0.162(13) 0.022(9) 0.079(10) -0.004(9)
C27 0.133(12) 0.165(13) 0.138(12) 0.018(9) 0.068(9) 0.004(9)
C28 0.169(14) 0.188(15) 0.179(14) -0.015(9) 0.089(10) 0.025(9)
C29 0.183(15) 0.180(15) 0.178(14) -0.015(9) 0.080(10) 0.021(9)
C30 0.147(12) 0.152(12) 0.135(12) -0.003(9) 0.065(9) 0.024(9)
C31 0.097(9) 0.098(9) 0.077(8) 0.007(7) 0.044(7) -0.025(7)
C32 0.084(8) 0.103(9) 0.066(7) -0.002(7) 0.036(6) -0.023(7)
C33 0.110(9) 0.102(9) 0.095(9) 0.000(7) 0.063(7) -0.018(7)
C34 0.139(11) 0.123(11) 0.124(10) 0.001(8) 0.071(8) -0.019(8)
C35 0.112(10) 0.122(10) 0.112(10) 0.013(8) 0.061(8) -0.030(8)
C36 0.117(10) 0.151(12) 0.132(11) 0.007(8) 0.070(8) -0.013(8)
C37 0.088(9) 0.134(10) 0.108(9) 0.026(8) 0.049(7) -0.010(7)
Cu1 0.0482(10) 0.0633(11) 0.0505(9) -0.0092(7) 0.0199(8) -0.0125(7)
Gd1 0.0434(5) 0.1292(8) 0.0491(5) 0.0183(4) 0.0146(3) -0.0184(4)
N1 0.040(6) 0.052(6) 0.057(6) -0.003(5) 0.025(5) -0.002(4)
N2 0.068(7) 0.051(6) 0.049(6) -0.004(5) 0.025(5) -0.011(5)
O1 0.062(6) 0.123(7) 0.081(6) 0.001(5) 0.043(5) -0.005(5)
O2 0.039(5) 0.090(7) 0.051(5) -0.008(5) 0.018(4) -0.005(5)
O3 0.075(6) 0.121(8) 0.077(6) 0.010(6) 0.024(5) -0.042(6)
O4 0.063(6) 0.085(7) 0.048(5) -0.004(5) 0.016(5) -0.024(5)
O5 0.069(7) 0.090(7) 0.044(5) 0.017(5) 0.027(5) 0.000(5)
O6 0.059(5) 0.098(6) 0.056(5) 0.006(4) 0.031(4) -0.012(5)
O7 0.080(6) 0.134(8) 0.086(6) 0.011(6) 0.045(5) 0.009(6)
O8 0.076(6) 0.140(8) 0.085(7) 0.023(6) 0.033(5) -0.015(6)
O9 0.089(7) 0.115(7) 0.078(6) 0.024(5) 0.042(5) -0.009(6)
O10 0.074(6) 0.135(8) 0.091(7) 0.031(6) 0.042(5) -0.017(6)
O11 0.263(19) 0.274(18) 0.187(15) 0.073(14) 0.120(14) 0.002(15)
O12 0.35(2) 0.30(2) 0.37(2) -0.013(16) 0.260(18) -0.023(16)

loop_
_atom_type_symbol
_atom_type_description
_atom_type_scat_dispersion_real
_atom_type_scat_dispersion_imag
_atom_type_scat_source
C C 0.0033 0.0016 'International Tables Vol C Tables 4.2.6.8 and 6.1.1.4'
H H 0.0000 0.0000 'International Tables Vol C Tables 4.2.6.8 and 6.1.1.4'
N N 0.0061 0.0033 'International Tables Vol C Tables 4.2.6.8 and 6.1.1.4'
O O 0.0106 0.0060 'International Tables Vol C Tables 4.2.6.8 and 6.1.1.4'
Cu Cu 0.3201 1.2651 'International Tables Vol C Tables 4.2.6.8 and 6.1.1.4'
Gd Gd -0.1653 3.9035 'International Tables Vol C Tables 4.2.6.8 and 6.1.1.4'

loop_
_geom_angle_atom_site_label_1
_geom_angle_atom_site_label_2
_geom_angle_atom_site_label_3
_geom_angle
_geom_angle_site_symmetry_1
_geom_angle_site_symmetry_3
O1 C2 C3 124.5(9) . .
O1 C2 C7 115.3(9) . .
C3 C2 C7 120.0 . .
C4 C3 C2 120.0 . .
C3 C4 C5 120.0 . .
C4 C5 C6 120.0 . .
C7 C6 C5 120.0 . .
C7 C6 C8 122.4(9) . .
C5 C6 C8 117.3(9) . .
O2 C7 C6 123.4(8) . .
O2 C7 C2 116.6(8) . .
C6 C7 C2 120.0 . .
N1 C8 C6 123.8(12) . .
O3 C10 C11 128.0(18) . .
O3 C10 C15 116.6(16) . .
C11 C10 C15 115(2) . .
C12 C11 C10 123(2) . .
C11 C12 C13 123(2) . .
C12 C13 C14 119(2) . .
C15 C14 C13 118.2(18) . .
C15 C14 C16 124.8(14) . .
C13 C14 C16 117(2) . .
O4 C15 C14 123.1(14) . .
O4 C15 C10 114.8(18) . .
C14 C15 C10 122.1(17) . .
N2 C16 C14 126.1(15) . .
O6 C17 O5 125.7(13) . .
O6 C17 C18 117.4(13) . .
O5 C17 C18 116.9(13) . .
C23 C18 C19 119.1(14) . .
C23 C18 C17 119.4(13) . .
C19 C18 C17 121.5(14) . .
C18 C19 C20 122.7(19) . .
C21 C20 C19 115(2) . .
C22 C21 C20 123(2) . .
C21 C22 C23 120(2) . .
C18 C23 C22 119.8(17) . .
O8 C24 O7 119.9(14) . .
O8 C24 C25 122.7(19) . .
O7 C24 C25 117.3(18) . .
O8 C24 Gd1 58.5(8) . .
O7 C24 Gd1 61.6(8) . .
C25 C24 Gd1 174.5(12) . .
C26 C25 C30 120.0 . .
C26 C25 C24 118.1(16) . .
C30 C25 C24 121.9(16) . .
C25 C26 C27 120.0 . .
C28 C27 C26 120.0 . .
C27 C28 C29 120.0 . .
C30 C29 C28 120.0 . .
C29 C30 C25 120.0 . .
O10 C31 O9 122.6(16) . .
O10 C31 C32 122.3(18) . .
O9 C31 C32 115.1(16) . .
O10 C31 Gd1 60.2(9) . .
O9 C31 Gd1 62.4(8) . .
C32 C31 Gd1 176.9(13) . .
C33 C32 C37 120.0 . .
C33 C32 C31 122.8(12) . .
C37 C32 C31 117.1(12) . .
C32 C33 C34 120.0 . .
C33 C34 C35 120.0 . .
C36 C35 C34 120.0 . .
C35 C36 C37 120.0 . .
C36 C37 C32 120.0 . .
O4 Cu1 N1 170.1(4) . .
O4 Cu1 O2 81.6(4) . .
N1 Cu1 O2 88.9(4) . .
O4 Cu1 N2 92.6(4) . .
N1 Cu1 N2 97.2(4) . .
O2 Cu1 N2 158.0(4) . .
O4 Cu1 O5 90.5(4) . .
N1 Cu1 O5 88.4(4) . .
O2 Cu1 O5 99.8(4) . .
N2 Cu1 O5 101.5(4) . .
O4 Cu1 Gd1 43.0(3) . .
N1 Cu1 Gd1 127.1(3) . .
O2 Cu1 Gd1 41.7(3) . .
N2 Cu1 Gd1 135.6(3) . .
O5 Cu1 Gd1 84.4(3) . .
O6 Gd1 O2 77.4(3) . .
O6 Gd1 O8 74.3(4) . .
O2 Gd1 O8 143.5(4) . .
O6 Gd1 O4 75.7(3) . .
O2 Gd1 O4 64.2(3) . .
O8 Gd1 O4 128.0(4) . .
O6 Gd1 O10 151.7(4) . .
O2 Gd1 O10 128.1(4) . .
O8 Gd1 O10 77.4(4) . .
O4 Gd1 O10 123.8(4) . .
O6 Gd1 O7 76.2(4) . .
O2 Gd1 O7 97.9(4) . .
O8 Gd1 O7 53.3(5) . .
O4 Gd1 O7 149.4(4) . .
O10 Gd1 O7 86.8(4) . .
O6 Gd1 O9 149.1(4) . .
O2 Gd1 O9 92.1(4) . .
O8 Gd1 O9 123.8(4) . .
O4 Gd1 O9 73.6(4) . .
O10 Gd1 O9 53.5(4) . .
O7 Gd1 O9 134.4(4) . .
O6 Gd1 O3 85.7(4) . .
O2 Gd1 O3 127.2(4) . .
O8 Gd1 O3 73.1(5) . .
O4 Gd1 O3 63.2(4) . .
O10 Gd1 O3 86.3(4) . .
O7 Gd1 O3 126.1(4) . .
O9 Gd1 O3 77.8(4) . .
O6 Gd1 O1 120.2(4) . .
O2 Gd1 O1 60.7(3) . .
O8 Gd1 O1 116.6(4) . .
O4 Gd1 O1 115.1(3) . .
O10 Gd1 O1 73.1(4) . .
O7 Gd1 O1 70.1(4) . .
O9 Gd1 O1 76.7(4) . .
O3 Gd1 O1 153.6(4) . .
O6 Gd1 C31 167.0(5) . .
O2 Gd1 C31 111.5(5) . .
O8 Gd1 C31 100.8(5) . .
O4 Gd1 C31 99.1(5) . .
O10 Gd1 C31 26.5(5) . .
O7 Gd1 C31 110.8(5) . .
O9 Gd1 C31 27.0(5) . .
O3 Gd1 C31 81.3(5) . .
O1 Gd1 C31 72.8(5) . .
O6 Gd1 C24 72.1(4) . .
O2 Gd1 C24 122.3(5) . .
O8 Gd1 C24 25.3(5) . .
O4 Gd1 C24 143.9(4) . .
O10 Gd1 C24 82.2(5) . .
O7 Gd1 C24 28.0(5) . .
O9 Gd1 C24 135.6(5) . .
O3 Gd1 C24 98.1(6) . .
O1 Gd1 C24 95.2(5) . .
C31 Gd1 C24 108.7(6) . .
O6 Gd1 Cu1 65.0(2) . .
O2 Gd1 Cu1 33.7(2) . .
O8 Gd1 Cu1 138.1(3) . .
O4 Gd1 Cu1 32.8(2) . .
O10 Gd1 Cu1 142.8(3) . .
O7 Gd1 Cu1 121.2(3) . .
O9 Gd1 Cu1 90.1(3) . .
O3 Gd1 Cu1 94.0(3) . .
O1 Gd1 Cu1 92.9(2) . .
C31 Gd1 Cu1 116.8(5) . .
C24 Gd1 Cu1 134.2(4) . .
C8 N1 N1 114.7(10) . 2_556
C8 N1 Cu1 127.9(9) . .
N1 N1 Cu1 117.4(7) 2_556 .
C16 N2 N2 116.3(10) . 2_556
C16 N2 Cu1 120.7(10) . .
N2 N2 Cu1 123.1(5) 2_556 .
C2 O1 C1 116.3(13) . .
C2 O1 Gd1 116.6(7) . .
C1 O1 Gd1 126.4(11) . .
C7 O2 Cu1 124.7(7) . .
C7 O2 Gd1 129.9(7) . .
Cu1 O2 Gd1 104.6(4) . .
C10 O3 C9 115.8(17) . .
C10 O3 Gd1 120.6(9) . .
C9 O3 Gd1 123.6(14) . .
C15 O4 Cu1 124.2(10) . .
C15 O4 Gd1 124.1(10) . .
Cu1 O4 Gd1 104.3(5) . .
C17 O5 Cu1 118.5(8) . .
C17 O6 Gd1 143.7(9) . .
C24 O7 Gd1 90.3(10) . .
C24 O8 Gd1 96.2(10) . .
C31 O9 Gd1 90.7(10) . .
C31 O10 Gd1 93.3(11) . .

loop_
_geom_bond_atom_site_label_1
_geom_bond_atom_site_label_2
_geom_bond_distance
_geom_bond_site_symmetry_2
C1 O1 1.430(18) .
C2 O1 1.353(13) .
C2 C3 1.3900 .
C2 C7 1.3900 .
C3 C4 1.3900 .
C4 C5 1.3900 .
C5 C6 1.3900 .
C6 C7 1.3900 .
C6 C8 1.447(16) .
C7 O2 1.309(11) .
C8 N1 1.262(16) .
C9 O3 1.423(9) .
C10 O3 1.28(2) .
C10 C11 1.41(3) .
C10 C15 1.45(2) .
C11 C12 1.31(3) .
C12 C13 1.37(3) .
C13 C14 1.42(2) .
C14 C15 1.37(2) .
C14 C16 1.45(2) .
C15 O4 1.313(18) .
C16 N2 1.300(17) .
C17 O6 1.237(16) .
C17 O5 1.261(16) .
C17 C18 1.505(18) .
C18 C23 1.35(2) .
C18 C19 1.37(2) .
C19 C20 1.40(3) .
C20 C21 1.39(3) .
C21 C22 1.32(3) .
C22 C23 1.41(2) .
C24 O8 1.21(2) .
C24 O7 1.32(2) .
C24 C25 1.492(10) .
C24 Gd1 2.801(14) .
C25 C26 1.3900 .
C25 C30 1.3900 .
C26 C27 1.3900 .
C27 C28 1.3900 .
C28 C29 1.3900 .
C29 C30 1.3900 .
C31 O10 1.25(2) .
C31 O9 1.27(2) .
C31 C32 1.519(18) .
C31 Gd1 2.792(17) .
C32 C33 1.3900 .
C32 C37 1.3900 .
C33 C34 1.3900 .
C34 C35 1.3900 .
C35 C36 1.3900 .
C36 C37 1.3900 .
Cu1 O4 1.911(9) .
Cu1 N1 1.937(10) .
Cu1 O2 1.962(9) .
Cu1 N2 1.999(11) .
Cu1 O5 2.227(9) .
Cu1 Gd1 3.421(3) .
Gd1 O6 2.353(9) .
Gd1 O2 2.353(8) .
Gd1 O8 2.402(12) .
Gd1 O4 2.406(11) .
Gd1 O10 2.428(11) .
Gd1 O7 2.465(13) .
Gd1 O9 2.474(10) .
Gd1 O3 2.509(13) .
Gd1 O1 2.674(11) .
N1 N1 1.408(18) 2_556
N2 N2 1.40(2) 2_556
